data_4317899
loop_
_publ_author_name
'Berthold Hoge'
'Christoph Th\"osen'
'Tobias Herrmann'
'Ingo Pantenburg'

_publ_contact_author_address
;
         Institut f\"ur Anorganische Chemie
         Universit\"at zu K\"oln
         Greinstra\&se 6
         D-50939 K\"oln
         Germany
;
_publ_contact_author_email b.hoge@uni-koeln.de
_publ_contact_author_fax '+49 221 470 5196'
_publ_contact_author_name
;
         Dr. B. Hoge
;
_publ_contact_author_phone '+49 221 470 3911'
_publ_section_title
;
 Stabilization of the P(CF~3~)~2~^-^- Ion as a Reversible CS2Adduct,
 [P(CF~3~)~2~CS~2~]^-^, and Its Potential Use as a Nucleophilic
 P(CF~3~)~2~^-^ Source: Synthesis and Structure of
 [18-crown-6-K][P(C~6~F~5~)~2~CS~2~]
;
_journal_name_full 'Inorganic Chemistry'
_journal_page_first 2260
_journal_page_last 2265
_journal_paper_doi 10.1021/ic0112950
_journal_volume 41
_journal_year 2002
_chemical_formula_structural '[18-crown-6-K][P(C~6~F~5~)~2~CS~2~]'
_chemical_formula_sum 'C26 H26 Cl2 F10 K O6 P S2'
_chemical_formula_weight 829.56
_chemical_name_systematic
;
  18-crown-6-potassium bis(pentafluorophenyl)phosphanodithioformate
;
_space_group_IT_number 14
_symmetry_cell_setting monoclinic
_symmetry_space_group_name_Hall '-P 2yn'
_symmetry_space_group_name_H-M 'P 1 21/n 1'
_atom_sites_solution_hydrogens geom
_atom_sites_solution_primary direct
_atom_sites_solution_secondary difmap
_audit_creation_method SHELXL
_cell_angle_alpha 90
_cell_angle_beta 102.579(13)
_cell_angle_gamma 90
_cell_formula_units_Z 4
_cell_length_a 11.5177(13)
_cell_length_b 14.981(2)
_cell_length_c 20.182(2)
_cell_measurement_temperature 293(2)
_cell_volume 3398.7(7)
_computing_structure_refinement 'SHELXL-93 (Sheldrick, 1993)'
_diffrn_ambient_temperature 293(2)
_diffrn_radiation_monochromator graphite
_diffrn_radiation_source 'fine-focus sealed tube'
_diffrn_radiation_type MoK\a
_diffrn_radiation_wavelength 0.71073
_diffrn_reflns_av_R_equivalents 0.1214
_diffrn_reflns_av_sigmaI/netI 0.0978
_diffrn_reflns_limit_h_max 13
_diffrn_reflns_limit_h_min -13
_diffrn_reflns_limit_k_max 17
_diffrn_reflns_limit_k_min -17
_diffrn_reflns_limit_l_max 23
_diffrn_reflns_limit_l_min -23
_diffrn_reflns_number 26677
_diffrn_reflns_theta_max 24.07
_diffrn_reflns_theta_min 1.71
_exptl_absorpt_coefficient_mu 0.577
_exptl_absorpt_correction_type numerical
_exptl_crystal_colour red
_exptl_crystal_density_diffrn 1.621
_exptl_crystal_description polyhedral
_exptl_crystal_F_000 1680
_exptl_crystal_size_max 0.2
_exptl_crystal_size_mid 0.2
_exptl_crystal_size_min 0.1
_refine_diff_density_max 0.946
_refine_diff_density_min -0.710
_refine_diff_density_rms 0.102
_refine_ls_extinction_method none
_refine_ls_goodness_of_fit_all 0.928
_refine_ls_goodness_of_fit_obs 1.132
_refine_ls_matrix_type full
_refine_ls_number_parameters 537
_refine_ls_number_reflns 5227
_refine_ls_number_restraints 0
_refine_ls_restrained_S_all 0.928
_refine_ls_restrained_S_obs 1.132
_refine_ls_R_factor_all 0.1068
_refine_ls_R_factor_obs 0.0666
_refine_ls_shift/esd_max -0.060
_refine_ls_shift/esd_mean 0.003
_refine_ls_structure_factor_coef Fsqd
_refine_ls_weighting_details 'w=1/[\s^2^(Fo^2^)+(0.0999P)^2^+0.0000P] where P=(Fo^2^+2Fc^2^)/3'
_refine_ls_weighting_scheme calc
_refine_ls_wR_factor_all 0.1688
_refine_ls_wR_factor_obs 0.1525
_reflns_number_observed 3071
_reflns_number_total 5227
_reflns_observed_criterion >2sigma(I)
_cod_data_source_file ic0112950.cif
_cod_data_source_block P(CS2)(C6F5)2.18C6.CH2Cl2_in_P21/n
_cod_depositor_comments
;
The following automatic conversions were performed:

'_refine_ls_weighting_scheme' value 'calc
w=1/[\s^2^(Fo^2^)+(0.0999P)^2^+0.0000P] where P=(Fo^2^+2Fc^2^)/3' was
changed to 'calc'. New tag '_refine_ls_weighting_details' was
created. The value of the new tag was set to
'w=1/[\s^2^(Fo^2^)+(0.0999P)^2^+0.0000P] where P=(Fo^2^+2Fc^2^)/3'.

Automatic conversion script
Id: cif_fix_values 3143 2015-03-26 13:38:13Z robertas 
;
_cod_database_code 4317899

loop_
_symmetry_equiv_pos_as_xyz
'x, y, z'
'-x+1/2, y+1/2, -z+1/2'
'-x, -y, -z'
'x-1/2, -y-1/2, z-1/2'

loop_
_atom_site_aniso_label
_atom_site_aniso_U_11
_atom_site_aniso_U_22
_atom_site_aniso_U_33
_atom_site_aniso_U_23
_atom_site_aniso_U_13
_atom_site_aniso_U_12
P1 0.0363(10) 0.0324(8) 0.0338(8) 0.0023(6) 0.0110(7) 0.0062(6)
C1 0.027(3) 0.039(3) 0.038(3) 0.007(3) 0.009(3) 0.006(2)
S11 0.0362(10) 0.0606(10) 0.0366(9) -0.0106(7) 0.0101(7) -0.0066(7)
S12 0.0373(9) 0.0422(8) 0.0347(8) 0.0024(6) 0.0138(7) -0.0010(7)
C11 0.033(4) 0.043(3) 0.031(3) -0.003(3) 0.013(3) -0.008(3)
C12 0.042(4) 0.030(3) 0.039(4) -0.003(3) 0.013(3) -0.004(3)
F12 0.065(3) 0.031(2) 0.065(3) 0.001(2) -0.003(2) 0.000(2)
C13 0.038(4) 0.040(3) 0.030(3) -0.008(3) -0.001(3) -0.007(3)
F13 0.074(3) 0.045(2) 0.056(2) -0.015(2) -0.016(2) 0.001(2)
C14 0.041(4) 0.046(4) 0.027(3) -0.001(3) 0.007(3) 0.001(3)
F14 0.061(3) 0.058(2) 0.039(2) 0.005(2) -0.006(2) 0.003(2)
C15 0.036(4) 0.038(3) 0.038(3) 0.007(3) 0.008(3) 0.001(3)
F15 0.071(3) 0.034(2) 0.069(3) 0.009(2) -0.002(2) 0.002(2)
C16 0.034(4) 0.032(3) 0.048(4) -0.005(3) 0.012(3) -0.006(3)
F17 0.047(2) 0.030(2) 0.064(2) -0.011(2) 0.007(2) 0.001(2)
C21 0.030(4) 0.028(3) 0.041(3) 0.003(2) 0.007(3) -0.002(2)
C22 0.034(4) 0.034(3) 0.035(3) 0.008(3) 0.009(3) 0.007(3)
F22 0.036(2) 0.057(2) 0.036(2) 0.002(2) 0.005(2) 0.009(2)
C23 0.024(4) 0.044(3) 0.043(4) -0.001(3) 0.009(3) 0.009(3)
F23 0.041(2) 0.075(3) 0.056(2) -0.004(2) 0.021(2) 0.010(2)
C24 0.045(4) 0.040(3) 0.031(3) -0.004(3) 0.018(3) -0.007(3)
F24 0.053(3) 0.082(3) 0.039(2) 0.000(2) 0.023(2) 0.005(2)
C25 0.041(4) 0.038(3) 0.030(3) 0.004(3) 0.004(3) -0.001(3)
F25 0.065(3) 0.049(2) 0.032(2) 0.006(2) 0.006(2) 0.012(2)
C26 0.028(4) 0.034(3) 0.045(4) -0.001(3) 0.009(3) 0.003(3)
F26 0.048(2) 0.052(2) 0.045(2) 0.004(2) 0.013(2) 0.020(2)
K1 0.0343(8) 0.0295(6) 0.0337(7) -0.0007(5) 0.0102(6) 0.0020(5)
C31 0.052(5) 0.036(4) 0.058(5) -0.017(3) 0.023(4) -0.001(3)
C32 0.045(5) 0.062(5) 0.038(4) -0.010(3) 0.018(4) 0.001(3)
O33 0.045(3) 0.044(2) 0.036(2) 0.007(2) 0.011(2) 0.007(2)
C34 0.055(5) 0.061(5) 0.032(4) 0.016(3) 0.022(4) 0.013(3)
C35 0.048(5) 0.051(4) 0.057(5) 0.015(4) 0.020(4) 0.001(3)
O36 0.045(3) 0.033(2) 0.059(3) 0.007(2) 0.015(2) 0.000(2)
C37 0.067(7) 0.045(5) 0.070(6) 0.012(4) 0.000(5) -0.004(4)
C38 0.081(7) 0.021(4) 0.076(6) -0.012(4) 0.001(5) 0.010(4)
O39 0.055(3) 0.035(2) 0.051(3) -0.007(2) 0.017(2) 0.004(2)
C310 0.054(6) 0.054(5) 0.067(5) -0.028(4) 0.019(4) 0.001(4)
C311 0.047(5) 0.063(5) 0.042(5) -0.020(4) 0.010(4) -0.010(4)
O312 0.040(3) 0.057(3) 0.036(2) -0.004(2) 0.008(2) 0.000(2)
C313 0.041(4) 0.071(5) 0.033(4) 0.002(3) 0.015(3) 0.002(3)
C314 0.046(5) 0.059(5) 0.044(4) 0.020(4) 0.015(3) 0.002(4)
O315 0.043(3) 0.046(2) 0.042(2) 0.004(2) 0.018(2) -0.005(2)
C316 0.048(5) 0.038(4) 0.056(4) 0.003(3) 0.010(4) -0.005(3)
C317 0.052(5) 0.032(4) 0.058(5) -0.001(3) 0.008(4) 0.004(3)
O318 0.048(3) 0.030(2) 0.048(3) -0.001(2) 0.019(2) 0.004(2)
C4 0.079(6) 0.043(5) 0.067(5) 0.000(4) 0.003(5) 0.003(4)
Cl41 0.109(2) 0.091(2) 0.085(2) -0.0288(12) 0.0488(15) -0.0074(13)
Cl42 0.148(3) 0.0548(12) 0.088(2) -0.0092(11) -0.039(2) 0.0067(13)

loop_
_atom_site_label
_atom_site_type_symbol
_atom_site_fract_x
_atom_site_fract_y
_atom_site_fract_z
_atom_site_U_iso_or_equiv
_atom_site_thermal_displace_type
_atom_site_occupancy
_atom_site_calc_flag
_atom_site_refinement_flags
_atom_site_disorder_group
P1 P 0.81857(14) 0.35394(9) 0.98084(8) 0.0337(4) Uani 1 d . .
C1 C 0.7078(5) 0.2614(4) 0.9740(3) 0.0341(13) Uani 1 d . .
S11 S 0.66144(14) 0.20790(11) 0.90083(8) 0.0441(4) Uani 1 d . .
S12 S 0.65390(14) 0.25772(10) 1.04466(7) 0.0371(4) Uani 1 d . .
C11 C 0.9326(5) 0.3214(4) 1.0551(3) 0.0346(14) Uani 1 d . .
C12 C 0.9872(5) 0.3879(4) 1.1002(3) 0.0361(14) Uani 1 d . .
F12 F 0.9612(3) 0.4737(2) 1.0867(2) 0.0565(10) Uani 1 d . .
C13 C 1.0672(5) 0.3686(4) 1.1593(3) 0.0370(14) Uani 1 d . .
F13 F 1.1148(4) 0.4332(2) 1.2029(2) 0.0632(11) Uani 1 d . .
C14 C 1.0984(5) 0.2814(4) 1.1758(3) 0.0381(14) Uani 1 d . .
F14 F 1.1746(3) 0.2611(2) 1.2337(2) 0.0552(10) Uani 1 d . .
C15 C 1.0462(5) 0.2139(4) 1.1327(3) 0.0377(14) Uani 1 d . .
F15 F 1.0759(4) 0.1282(2) 1.1494(2) 0.0608(11) Uani 1 d . .
C16 C 0.9671(5) 0.2344(4) 1.0744(3) 0.0375(14) Uani 1 d . .
F17 F 0.9193(3) 0.1654(2) 1.0340(2) 0.0476(9) Uani 1 d . .
C21 C 0.8917(5) 0.3361(3) 0.9089(3) 0.0332(13) Uani 1 d . .
C22 C 1.0015(5) 0.2960(4) 0.9084(3) 0.0343(14) Uani 1 d . .
F22 F 1.0680(3) 0.2605(2) 0.9640(2) 0.0435(8) Uani 1 d . .
C23 C 1.0460(5) 0.2919(4) 0.8499(3) 0.0366(14) Uani 1 d . .
F23 F 1.1505(3) 0.2533(3) 0.8512(2) 0.0560(10) Uani 1 d . .
C24 C 0.9831(6) 0.3293(4) 0.7912(3) 0.0375(14) Uani 1 d . .
F24 F 1.0271(3) 0.3267(3) 0.7339(2) 0.0560(10) Uani 1 d . .
C25 C 0.8760(5) 0.3704(4) 0.7891(3) 0.0368(14) Uani 1 d . .
F25 F 0.8146(3) 0.4065(2) 0.7309(2) 0.0495(9) Uani 1 d . .
C26 C 0.8316(5) 0.3724(4) 0.8474(3) 0.0355(14) Uani 1 d . .
F26 F 0.7278(3) 0.4154(2) 0.8433(2) 0.0480(9) Uani 1 d . .
K1 K 1.39139(11) 0.22622(7) 0.91686(6) 0.0321(3) Uani 1 d . .
C31 C 1.3149(7) 0.4057(5) 1.0228(4) 0.047(2) Uani 1 d . .
H31A H 1.2240(66) 0.4024(40) 1.0028(32) 0.053(19) Uiso 1 d . .
H31B H 1.3238(41) 0.4532(34) 1.0381(23) 0.007(13) Uiso 1 d . .
C32 C 1.3530(7) 0.3308(5) 1.0715(4) 0.047(2) Uani 1 d . .
H32A H 1.3286(50) 0.3368(34) 1.1039(29) 0.025(16) Uiso 1 d . .
H32B H 1.4423(63) 0.3316(37) 1.0910(30) 0.045(18) Uiso 1 d . .
O33 O 1.3122(4) 0.2490(3) 1.0380(2) 0.0412(10) Uani 1 d . .
C34 C 1.3462(7) 0.1729(5) 1.0812(3) 0.047(2) Uani 1 d . .
H34A H 1.4417(67) 0.1720(41) 1.0995(32) 0.057(19) Uiso 1 d . .
H34B H 1.3232(60) 0.1829(41) 1.1138(35) 0.048(20) Uiso 1 d . .
C35 C 1.2929(7) 0.0916(5) 1.0447(4) 0.051(2) Uani 1 d . .
H35A H 1.2083(53) 0.0946(31) 1.0275(25) 0.020(14) Uiso 1 d . .
H35B H 1.3065(62) 0.0385(48) 1.0750(37) 0.065(20) Uiso 1 d . .
O36 O 1.3503(4) 0.0763(2) 0.9898(2) 0.0447(11) Uani 1 d . .
C37 C 1.3122(10) -0.0044(5) 0.9543(5) 0.063(2) Uani 1 d . .
H37A H 1.2348(69) -0.0014(43) 0.9383(36) 0.053(23) Uiso 1 d . .
H37B H 1.3337(56) -0.0408(43) 0.9822(33) 0.039(19) Uiso 1 d . .
C38 C 1.3701(9) -0.0084(5) 0.8953(4) 0.062(3) Uani 1 d . .
H38A H 1.4661(70) 0.0000(41) 0.9060(34) 0.059(21) Uiso 1 d . .
H38B H 1.3631(58) -0.0473(44) 0.8838(32) 0.033(21) Uiso 1 d . .
O39 O 1.3218(4) 0.0593(3) 0.8487(2) 0.0463(11) Uani 1 d . .
C310 C 1.3597(8) 0.0541(5) 0.7856(4) 0.057(2) Uani 1 d . .
H10A H 1.4389(66) 0.0585(42) 0.7954(33) 0.049(21) Uiso 1 d . .
H10B H 1.3150(65) 0.0044(49) 0.7602(36) 0.065(21) Uiso 1 d . .
C311 C 1.3091(7) 0.1312(5) 0.7434(4) 0.051(2) Uani 1 d . .
H11A H 1.2264(61) 0.1359(38) 0.7417(29) 0.039(17) Uiso 1 d . .
H11B H 1.3103(72) 0.1377(52) 0.7061(41) 0.071(29) Uiso 1 d . .
O312 O 1.3703(4) 0.2099(3) 0.7716(2) 0.0441(10) Uani 1 d . .
C313 C 1.3294(7) 0.2879(5) 0.7340(3) 0.047(2) Uani 1 d . .
H13A H 1.3446(57) 0.2828(40) 0.6913(35) 0.052(19) Uiso 1 d . .
H13B H 1.2334(73) 0.2998(46) 0.7191(35) 0.073(22) Uiso 1 d . .
C314 C 1.3973(7) 0.3654(5) 0.7683(4) 0.049(2) Uani 1 d . .
H14A H 1.3885(45) 0.4133(35) 0.7451(27) 0.020(14) Uiso 1 d . .
H14B H 1.4827(63) 0.3498(39) 0.7794(31) 0.046(18) Uiso 1 d . .
O315 O 1.3557(4) 0.3834(3) 0.8286(2) 0.0423(10) Uani 1 d . .
C316 C 1.4161(7) 0.4552(5) 0.8672(4) 0.047(2) Uani 1 d . .
H16A H 1.4124(45) 0.5093(37) 0.8433(27) 0.028(14) Uiso 1 d . .
H16B H 1.4921(57) 0.4425(35) 0.8816(28) 0.030(17) Uiso 1 d . .
C317 C 1.3586(8) 0.4725(5) 0.9244(4) 0.048(2) Uani 1 d . .
H17A H 1.3789(49) 0.5140(38) 0.9451(28) 0.023(17) Uiso 1 d . .
H17B H 1.2727(60) 0.4815(36) 0.9102(29) 0.038(17) Uiso 1 d . .
O318 O 1.3776(4) 0.3989(2) 0.9701(2) 0.0404(10) Uani 1 d . .
C4 C 1.1295(9) -0.0832(6) 1.1788(4) 0.065(2) Uani 1 d . .
H4A H 1.1709(98) -0.0384(72) 1.1884(56) 0.128(44) Uiso 1 d . .
H4B H 1.1741(68) -0.1339(55) 1.1722(38) 0.076(25) Uiso 1 d . .
Cl41 Cl 1.0680(2) -0.1023(2) 1.24829(12) 0.0904(8) Uani 1 d . .
Cl42 Cl 1.0263(3) -0.06798(14) 1.10279(13) 0.1067(10) Uani 1 d . .

loop_
_atom_type_symbol
_atom_type_description
_atom_type_scat_dispersion_real
_atom_type_scat_dispersion_imag
_atom_type_scat_source
C C 0.0033 0.0016 'International Tables Vol C Tables 4.2.6.8 and 6.1.1.4'
H H 0.0000 0.0000 'International Tables Vol C Tables 4.2.6.8 and 6.1.1.4'
O O 0.0106 0.0060 'International Tables Vol C Tables 4.2.6.8 and 6.1.1.4'
F F 0.0171 0.0103 'International Tables Vol C Tables 4.2.6.8 and 6.1.1.4'
P P 0.1023 0.0942 'International Tables Vol C Tables 4.2.6.8 and 6.1.1.4'
S S 0.1246 0.1234 'International Tables Vol C Tables 4.2.6.8 and 6.1.1.4'
K K 0.2009 0.2494 'International Tables Vol C Tables 4.2.6.8 and 6.1.1.4'
Cl Cl 0.1484 0.1585 'International Tables Vol C Tables 4.2.6.8 and 6.1.1.4'

loop_
_geom_angle_atom_site_label_1
_geom_angle_atom_site_label_2
_geom_angle_atom_site_label_3
_geom_angle
_geom_angle_site_symmetry_1
_geom_angle_site_symmetry_3
_geom_angle_publ_flag
C11 P1 C21 103.7(3) . . no
C11 P1 C1 102.7(2) . . no
C21 P1 C1 104.8(3) . . no
S11 C1 S12 129.3(4) . . no
S11 C1 P1 120.3(3) . . no
S12 C1 P1 109.6(3) . . no
C1 S11 K1 90.0(2) . 1_455 no
C1 S12 K1 78.5(2) . 1_455 no
C16 C11 C12 115.1(5) . . no
C16 C11 P1 126.0(4) . . no
C12 C11 P1 118.8(4) . . no
F12 C12 C13 117.4(5) . . no
F12 C12 C11 120.2(5) . . no
C13 C12 C11 122.4(5) . . no
F13 C13 C12 121.3(5) . . no
F13 C13 C14 118.5(5) . . no
C12 C13 C14 120.1(5) . . no
F14 C14 C13 121.0(5) . . no
F14 C14 C15 119.9(5) . . no
C13 C14 C15 119.1(5) . . no
F15 C15 C16 121.1(5) . . no
F15 C15 C14 119.0(5) . . no
C16 C15 C14 119.9(5) . . no
C15 C16 F17 117.2(5) . . no
C15 C16 C11 123.3(5) . . no
F17 C16 C11 119.4(5) . . no
C26 C21 C22 115.8(5) . . no
C26 C21 P1 114.9(4) . . no
C22 C21 P1 129.3(4) . . no
F22 C22 C23 116.7(5) . . no
F22 C22 C21 121.5(5) . . no
C23 C22 C21 121.8(5) . . no
F23 C23 C24 120.1(5) . . no
F23 C23 C22 120.2(5) . . no
C24 C23 C22 119.7(5) . . no
C23 F23 K1 149.5(3) . . no
F24 C24 C23 120.0(5) . . no
F24 C24 C25 119.1(5) . . no
C23 C24 C25 121.0(5) . . no
F25 C25 C24 120.4(5) . . no
F25 C25 C26 120.8(5) . . no
C24 C25 C26 118.7(5) . . no
F26 C26 C25 116.6(5) . . no
F26 C26 C21 120.2(5) . . no
C25 C26 C21 123.1(5) . . no
O36 K1 O33 60.83(12) . . no
O36 K1 O318 120.61(13) . . no
O33 K1 O318 60.09(11) . . no
O36 K1 F23 95.80(12) . . no
O33 K1 F23 85.36(12) . . no
O318 K1 F23 85.16(12) . . no
O36 K1 O39 59.35(12) . . no
O33 K1 O39 114.27(12) . . no
O318 K1 O39 160.93(13) . . no
F23 K1 O39 76.05(12) . . no
O36 K1 O312 118.73(13) . . no
O33 K1 O312 156.71(13) . . no
O318 K1 O312 117.61(12) . . no
F23 K1 O312 71.40(11) . . no
O39 K1 O312 59.40(12) . . no
O36 K1 O315 162.55(13) . . no
O33 K1 O315 113.75(11) . . no
O318 K1 O315 58.76(12) . . no
F23 K1 O315 66.83(12) . . no
O39 K1 O315 114.84(12) . . no
O312 K1 O315 58.85(12) . . no
O36 K1 S11 105.35(10) . 1_655 no
O33 K1 S11 127.12(10) . 1_655 no
O318 K1 S11 104.67(10) . 1_655 no
F23 K1 S11 146.92(9) . 1_655 no
O39 K1 S11 93.02(10) . 1_655 no
O312 K1 S11 76.14(9) . 1_655 no
O315 K1 S11 91.04(9) . 1_655 no
O36 K1 S12 86.50(10) . 1_655 no
O33 K1 S12 74.82(10) . 1_655 no
O318 K1 S12 73.22(9) . 1_655 no
F23 K1 S12 155.92(8) . 1_655 no
O39 K1 S12 124.47(10) . 1_655 no
O312 K1 S12 128.04(9) . 1_655 no
O315 K1 S12 108.63(9) . 1_655 no
S11 K1 S12 52.70(4) 1_655 1_655 no
O318 C31 C32 108.5(6) . . no
O33 C32 C31 108.3(6) . . no
C32 O33 C34 112.1(5) . . no
C32 O33 K1 112.3(4) . . no
C34 O33 K1 109.5(4) . . no
O33 C34 C35 108.8(6) . . no
O36 C35 C34 107.8(6) . . no
C37 O36 C35 112.5(6) . . no
C37 O36 K1 119.2(4) . . no
C35 O36 K1 116.3(3) . . no
O36 C37 C38 107.1(7) . . no
O39 C38 C37 108.8(7) . . no
C38 O39 C310 113.6(6) . . no
C38 O39 K1 106.1(4) . . no
C310 O39 K1 111.3(4) . . no
O39 C310 C311 108.2(6) . . no
O312 C311 C310 108.4(6) . . no
C313 O312 C311 113.0(5) . . no
C313 O312 K1 114.6(3) . . no
C311 O312 K1 113.5(4) . . no
O312 C313 C314 108.4(6) . . no
O315 C314 C313 107.7(5) . . no
C316 O315 C314 113.4(5) . . no
C316 O315 K1 106.8(4) . . no
C314 O315 K1 109.7(4) . . no
O315 C316 C317 108.3(6) . . no
O318 C317 C316 109.8(6) . . no
C31 O318 C317 113.6(5) . . no
C31 O318 K1 115.7(4) . . no
C317 O318 K1 118.6(4) . . no
Cl41 C4 Cl42 114.5(6) . . no

loop_
_geom_bond_atom_site_label_1
_geom_bond_atom_site_label_2
_geom_bond_distance
_geom_bond_site_symmetry_2
_geom_bond_publ_flag
P1 C11 1.831(6) . no
P1 C21 1.850(6) . no
P1 C1 1.868(6) . no
C1 S11 1.664(6) . no
C1 S12 1.675(6) . no
S11 K1 3.208(2) 1_455 no
S12 K1 3.552(2) 1_455 no
C11 C16 1.393(8) . no
C11 C12 1.402(8) . no
C12 F12 1.334(6) . no
C12 C13 1.370(8) . no
C13 F13 1.342(6) . no
C13 C14 1.377(8) . no
C14 F14 1.334(7) . no
C14 C15 1.382(8) . no
C15 F15 1.353(7) . no
C15 C16 1.356(8) . no
C16 F17 1.357(6) . no
C21 C26 1.394(8) . no
C21 C22 1.401(8) . no
C22 F22 1.325(6) . no
C22 C23 1.387(8) . no
C23 F23 1.330(6) . no
C23 C24 1.368(8) . no
F23 K1 2.831(4) . no
C24 F24 1.361(6) . no
C24 C25 1.370(8) . no
C25 F25 1.345(6) . no
C25 C26 1.382(8) . no
C26 F26 1.345(6) . no
K1 O36 2.782(4) . no
K1 O33 2.811(4) . no
K1 O318 2.818(4) . no
K1 O39 2.882(4) . no
K1 O312 2.898(4) . no
K1 O315 2.927(4) . no
K1 S11 3.208(2) 1_655 no
K1 S12 3.552(2) 1_655 no
C31 O318 1.414(7) . no
C31 C32 1.493(10) . no
C32 O33 1.428(8) . no
O33 C34 1.435(7) . no
C34 C35 1.486(10) . no
C35 O36 1.427(8) . no
O36 C37 1.426(9) . no
C37 C38 1.486(12) . no
C38 O39 1.412(9) . no
O39 C310 1.435(8) . no
C310 C311 1.478(11) . no
C311 O312 1.428(8) . no
O312 C313 1.417(8) . no
C313 C314 1.483(10) . no
C314 O315 1.428(8) . no
O315 C316 1.419(8) . no
C316 C317 1.473(10) . no
C317 O318 1.424(8) . no
C4 Cl41 1.727(10) . no
C4 Cl42 1.739(9) . no

loop_
_geom_torsion_atom_site_label_1
_geom_torsion_atom_site_label_2
_geom_torsion_atom_site_label_3
_geom_torsion_atom_site_label_4
_geom_torsion
_geom_torsion_site_symmetry_1
_geom_torsion_site_symmetry_2
_geom_torsion_site_symmetry_3
_geom_torsion_site_symmetry_4
_geom_torsion_publ_flag
C11 P1 C1 S11 -128.3(3) . . . . no
C21 P1 C1 S11 -20.3(4) . . . . no
C11 P1 C1 S12 60.9(3) . . . . no
C21 P1 C1 S12 169.0(3) . . . . no
S12 C1 S11 K1 35.5(4) . . . 1_455 no
P1 C1 S11 K1 -133.2(3) . . . 1_455 no
S11 C1 S12 K1 -32.4(4) . . . 1_455 no
P1 C1 S12 K1 137.3(3) . . . 1_455 no
C21 P1 C11 C16 -74.8(5) . . . . no
C1 P1 C11 C16 34.1(5) . . . . no
C21 P1 C11 C12 109.3(5) . . . . no
C1 P1 C11 C12 -141.8(4) . . . . no
C16 C11 C12 F12 179.8(5) . . . . no
P1 C11 C12 F12 -3.9(7) . . . . no
C16 C11 C12 C13 -0.9(8) . . . . no
P1 C11 C12 C13 175.4(5) . . . . no
F12 C12 C13 F13 2.0(9) . . . . no
C11 C12 C13 F13 -177.3(5) . . . . no
F12 C12 C13 C14 -179.6(5) . . . . no
C11 C12 C13 C14 1.1(9) . . . . no
F13 C13 C14 F14 -0.4(9) . . . . no
C12 C13 C14 F14 -178.9(5) . . . . no
F13 C13 C14 C15 177.4(5) . . . . no
C12 C13 C14 C15 -1.2(9) . . . . no
F14 C14 C15 F15 -1.4(8) . . . . no
C13 C14 C15 F15 -179.2(5) . . . . no
F14 C14 C15 C16 178.9(5) . . . . no
C13 C14 C15 C16 1.1(9) . . . . no
F15 C15 C16 F17 0.0(8) . . . . no
C14 C15 C16 F17 179.7(5) . . . . no
F15 C15 C16 C11 179.3(5) . . . . no
C14 C15 C16 C11 -1.0(9) . . . . no
C12 C11 C16 C15 0.9(8) . . . . no
P1 C11 C16 C15 -175.2(5) . . . . no
C12 C11 C16 F17 -179.8(5) . . . . no
P1 C11 C16 F17 4.1(8) . . . . no
C11 P1 C21 C26 -168.0(4) . . . . no
C1 P1 C21 C26 84.7(4) . . . . no
C11 P1 C21 C22 7.9(6) . . . . no
C1 P1 C21 C22 -99.4(5) . . . . no
C26 C21 C22 F22 178.8(5) . . . . no
P1 C21 C22 F22 3.0(8) . . . . no
C26 C21 C22 C23 -1.0(8) . . . . no
P1 C21 C22 C23 -176.8(5) . . . . no
F22 C22 C23 F23 0.3(8) . . . . no
C21 C22 C23 F23 -179.9(5) . . . . no
F22 C22 C23 C24 -178.4(5) . . . . no
C21 C22 C23 C24 1.4(9) . . . . no
C24 C23 F23 K1 135.4(6) . . . . no
C22 C23 F23 K1 -43.3(10) . . . . no
F23 C23 C24 F24 0.4(9) . . . . no
C22 C23 C24 F24 179.0(5) . . . . no
F23 C23 C24 C25 -179.2(5) . . . . no
C22 C23 C24 C25 -0.5(9) . . . . no
F24 C24 C25 F25 0.9(8) . . . . no
C23 C24 C25 F25 -179.6(5) . . . . no
F24 C24 C25 C26 179.7(5) . . . . no
C23 C24 C25 C26 -0.8(9) . . . . no
F25 C25 C26 F26 -2.8(8) . . . . no
C24 C25 C26 F26 178.4(5) . . . . no
F25 C25 C26 C21 -179.9(5) . . . . no
C24 C25 C26 C21 1.2(9) . . . . no
C22 C21 C26 F26 -177.4(5) . . . . no
P1 C21 C26 F26 -1.0(7) . . . . no
C22 C21 C26 C25 -0.4(8) . . . . no
P1 C21 C26 C25 176.1(5) . . . . no
C23 F23 K1 O36 91.9(7) . . . . no
C23 F23 K1 O33 31.9(7) . . . . no
C23 F23 K1 O318 -28.4(7) . . . . no
C23 F23 K1 O39 148.3(7) . . . . no
C23 F23 K1 O312 -149.7(7) . . . . no
C23 F23 K1 O315 -86.4(7) . . . . no
C23 F23 K1 S11 -138.1(6) . . . 1_655 no
C23 F23 K1 S12 -2.5(8) . . . 1_655 no
O318 C31 C32 O33 -67.3(8) . . . . no
C31 C32 O33 C34 179.4(6) . . . . no
C31 C32 O33 K1 55.5(6) . . . . no
O36 K1 O33 C32 150.6(4) . . . . no
O318 K1 O33 C32 -23.0(4) . . . . no
F23 K1 O33 C32 -110.1(4) . . . . no
O39 K1 O33 C32 177.5(4) . . . . no
O312 K1 O33 C32 -113.9(5) . . . . no
O315 K1 O33 C32 -47.9(4) . . . . no
S11 K1 O33 C32 63.1(4) 1_655 . . . no
S12 K1 O33 C32 56.1(4) 1_655 . . . no
O36 K1 O33 C34 25.4(4) . . . . no
O318 K1 O33 C34 -148.2(5) . . . . no
F23 K1 O33 C34 124.7(4) . . . . no
O39 K1 O33 C34 52.2(4) . . . . no
O312 K1 O33 C34 120.9(5) . . . . no
O315 K1 O33 C34 -173.2(4) . . . . no
S11 K1 O33 C34 -62.2(4) 1_655 . . . no
S12 K1 O33 C34 -69.1(4) 1_655 . . . no
C32 O33 C34 C35 175.7(6) . . . . no
K1 O33 C34 C35 -58.9(6) . . . . no
O33 C34 C35 O36 68.4(7) . . . . no
C34 C35 O36 C37 175.6(7) . . . . no
C34 C35 O36 K1 -42.0(7) . . . . no
O33 K1 O36 C37 149.3(6) . . . . no
O318 K1 O36 C37 155.7(6) . . . . no
F23 K1 O36 C37 67.9(6) . . . . no
O39 K1 O36 C37 -2.1(6) . . . . no
O312 K1 O36 C37 -4.0(6) . . . . no
O315 K1 O36 C37 73.1(7) . . . . no
S11 K1 O36 C37 -86.4(6) 1_655 . . . no
S12 K1 O36 C37 -136.1(6) 1_655 . . . no
O33 K1 O36 C35 9.5(5) . . . . no
O318 K1 O36 C35 15.9(5) . . . . no
F23 K1 O36 C35 -71.9(5) . . . . no
O39 K1 O36 C35 -141.9(5) . . . . no
O312 K1 O36 C35 -143.9(5) . . . . no
O315 K1 O36 C35 -66.8(7) . . . . no
S11 K1 O36 C35 133.8(5) 1_655 . . . no
S12 K1 O36 C35 84.0(5) 1_655 . . . no
C35 O36 C37 C38 175.2(7) . . . . no
K1 O36 C37 C38 34.0(9) . . . . no
O36 C37 C38 O39 -68.2(10) . . . . no
C37 C38 O39 C310 -172.2(7) . . . . no
C37 C38 O39 K1 65.3(8) . . . . no
O36 K1 O39 C38 -31.7(5) . . . . no
O33 K1 O39 C38 -59.0(5) . . . . no
O318 K1 O39 C38 -127.3(5) . . . . no
F23 K1 O39 C38 -137.3(5) . . . . no
O312 K1 O39 C38 146.3(5) . . . . no
O315 K1 O39 C38 166.9(5) . . . . no
S11 K1 O39 C38 74.3(5) 1_655 . . . no
S12 K1 O39 C38 28.7(5) 1_655 . . . no
O36 K1 O39 C310 -155.7(5) . . . . no
O33 K1 O39 C310 177.0(4) . . . . no
O318 K1 O39 C310 108.7(5) . . . . no
F23 K1 O39 C310 98.7(5) . . . . no
O312 K1 O39 C310 22.3(4) . . . . no
O315 K1 O39 C310 42.9(5) . . . . no
S11 K1 O39 C310 -49.7(5) 1_655 . . . no
S12 K1 O39 C310 -95.2(5) 1_655 . . . no
C38 O39 C310 C311 -176.7(7) . . . . no
K1 O39 C310 C311 -57.0(7) . . . . no
O39 C310 C311 O312 72.0(8) . . . . no
C310 C311 O312 C313 179.1(6) . . . . no
C310 C311 O312 K1 -48.2(7) . . . . no
O36 K1 O312 C313 147.7(4) . . . . no
O33 K1 O312 C313 65.3(5) . . . . no
O318 K1 O312 C313 -12.6(4) . . . . no
F23 K1 O312 C313 61.3(4) . . . . no
O39 K1 O312 C313 145.8(4) . . . . no
O315 K1 O312 C313 -12.3(4) . . . . no
S11 K1 O312 C313 -112.2(4) 1_655 . . . no
S12 K1 O312 C313 -102.4(4) 1_655 . . . no
O36 K1 O312 C311 15.8(5) . . . . no
O33 K1 O312 C311 -66.5(6) . . . . no
O318 K1 O312 C311 -144.5(4) . . . . no
F23 K1 O312 C311 -70.6(4) . . . . no
O39 K1 O312 C311 13.9(4) . . . . no
O315 K1 O312 C311 -144.2(5) . . . . no
S11 K1 O312 C311 116.0(4) 1_655 . . . no
S12 K1 O312 C311 125.7(4) 1_655 . . . no
C311 O312 C313 C314 179.2(6) . . . . no
K1 O312 C313 C314 47.0(6) . . . . no
O312 C313 C314 O315 -73.2(7) . . . . no
C313 C314 O315 C316 178.5(6) . . . . no
C313 C314 O315 K1 59.3(6) . . . . no
O36 K1 O315 C316 125.2(5) . . . . no
O33 K1 O315 C316 57.3(4) . . . . no
O318 K1 O315 C316 32.0(4) . . . . no
F23 K1 O315 C316 130.8(4) . . . . no
O39 K1 O315 C316 -168.4(4) . . . . no
O312 K1 O315 C316 -147.7(4) . . . . no
S11 K1 O315 C316 -74.6(4) 1_655 . . . no
S12 K1 O315 C316 -23.9(4) 1_655 . . . no
O36 K1 O315 C314 -111.5(5) . . . . no
O33 K1 O315 C314 -179.5(4) . . . . no
O318 K1 O315 C314 155.2(4) . . . . no
F23 K1 O315 C314 -106.0(4) . . . . no
O39 K1 O315 C314 -45.1(4) . . . . no
O312 K1 O315 C314 -24.4(4) . . . . no
S11 K1 O315 C314 48.7(4) 1_655 . . . no
S12 K1 O315 C314 99.4(4) 1_655 . . . no
C314 O315 C316 C317 175.0(6) . . . . no
K1 O315 C316 C317 -64.0(6) . . . . no
O315 C316 C317 O318 66.9(8) . . . . no
C32 C31 O318 C317 -173.3(6) . . . . no
C32 C31 O318 K1 44.6(7) . . . . no
C316 C317 O318 C31 -173.7(6) . . . . no
C316 C317 O318 K1 -32.8(8) . . . . no
O36 K1 O318 C31 -18.8(5) . . . . no
O33 K1 O318 C31 -12.3(4) . . . . no
F23 K1 O318 C31 75.1(5) . . . . no
O39 K1 O318 C31 65.4(6) . . . . no
O312 K1 O318 C31 141.2(4) . . . . no
O315 K1 O318 C31 140.9(5) . . . . no
S11 K1 O318 C31 -137.0(4) 1_655 . . . no
S12 K1 O318 C31 -94.1(4) 1_655 . . . no
O36 K1 O318 C317 -158.9(5) . . . . no
O33 K1 O318 C317 -152.4(5) . . . . no
F23 K1 O318 C317 -65.0(5) . . . . no
O39 K1 O318 C317 -74.7(6) . . . . no
O312 K1 O318 C317 1.1(5) . . . . no
O315 K1 O318 C317 0.8(4) . . . . no
S11 K1 O318 C317 82.9(5) 1_655 . . . no
S12 K1 O318 C317 125.8(5) 1_655 . . . no
